data_4311307
loop_
_publ_author_name
'Fran\,cois Lambert'
'Clotilde Policar'
'Stephanie Durot'
'Mich\`ele Cesario'
'Lu Yuwei'
'Hafsa Korri-Youssoufi'
'Bineta Keita'
'Louis Nadjo'

_publ_section_title
;
 Imidazole and Imidazolate Iron Complexes: On the Way for Tuning
 3D-Structural Characteristics and Reactivity. Redox Interconversions
 Controlled by Protonation State
;
_journal_name_full 'Inorganic Chemistry'
_journal_page_first 4178
_journal_page_last 4188
_journal_paper_doi 10.1021/ic0498687
_journal_volume 43
_journal_year 2004
_chemical_compound_source 'chemical synthesis'
_chemical_formula_sum 'C18 H24 Fe N10 O'
_chemical_formula_weight 452.32
_chemical_name_systematic '[Fe(II)-2im],H2O'
_space_group_IT_number 158
_symmetry_cell_setting trigonal
_symmetry_space_group_name_Hall 'P 3 -2"c'
_symmetry_space_group_name_H-M 'P 3 c 1'
_atom_sites_solution_hydrogens geom
_atom_sites_solution_primary direct
_atom_sites_solution_secondary difmap
_audit_creation_method SHELXL
_cell_angle_alpha 90.00
_cell_angle_beta 90.00
_cell_angle_gamma 120.00
_cell_formula_units_Z 4
_cell_length_a 10.939(5)
_cell_length_b 10.939(5)
_cell_length_c 19.558(8)
_cell_measurement_reflns_used 0
_cell_measurement_temperature 293(2)
_cell_measurement_theta_max 0.0
_cell_measurement_theta_min 0.0
_cell_volume 2026.8(16)
_computing_molecular_graphics 'R3M   (Riche,1983)   ORTEP  (Johnson,1965)'
_computing_publication_material 'SHELX-93   (Scheldrick,1993)'
_computing_structure_refinement 'SHELXL-93 (Sheldrick, 1993)'
_computing_structure_solution 'SHELXS-86 (Sheldrick, 1990)'
_diffrn_ambient_temperature 293(2)
_diffrn_measurement_device 'Nonius CAD4 diffractometer'
_diffrn_measurement_method \q/2\q
_diffrn_radiation_monochromator graphite
_diffrn_radiation_source 'fine-focus sealed tube'
_diffrn_radiation_type MoK\a
_diffrn_radiation_wavelength 0.71073
_diffrn_reflns_av_R_equivalents 0.0572
_diffrn_reflns_av_sigmaI/netI 0.0677
_diffrn_reflns_limit_h_max 11
_diffrn_reflns_limit_h_min -12
_diffrn_reflns_limit_k_max 12
_diffrn_reflns_limit_k_min -2
_diffrn_reflns_limit_l_max 23
_diffrn_reflns_limit_l_min 0
_diffrn_reflns_number 3520
_diffrn_reflns_theta_max 24.96
_diffrn_reflns_theta_min 2.08
_diffrn_standards_decay_% 1
_diffrn_standards_interval_time 60
_diffrn_standards_number 3
_exptl_absorpt_coefficient_mu 0.778
_exptl_crystal_colour pink
_exptl_crystal_density_diffrn 1.482
_exptl_crystal_description needle
_exptl_crystal_F_000 944
_exptl_crystal_size_max 0.06
_exptl_crystal_size_mid 0.06
_exptl_crystal_size_min 0.4
_refine_diff_density_max 0.306
_refine_diff_density_min -0.534
_refine_diff_density_rms 0.063
_refine_ls_abs_structure_details 'Flack H D (1983), Acta Cryst. A39, 876-881'
_refine_ls_abs_structure_Flack -0.19(12)
_refine_ls_extinction_method none
_refine_ls_goodness_of_fit_all 0.851
_refine_ls_goodness_of_fit_obs 0.842
_refine_ls_matrix_type full
_refine_ls_number_parameters 121
_refine_ls_number_reflns 1219
_refine_ls_number_restraints 1
_refine_ls_restrained_S_all 0.897
_refine_ls_restrained_S_obs 0.841
_refine_ls_R_factor_all 0.1006
_refine_ls_R_factor_obs 0.0371
_refine_ls_shift/esd_max 0.631
_refine_ls_shift/esd_mean 0.213
_refine_ls_structure_factor_coef Fsqd
_refine_ls_weighting_details 'w=1/[\s^2^(Fo^2^)+(0.0823P)^2^+2.7522P] where P=(Fo^2^+2Fc^2^)/3'
_refine_ls_weighting_scheme calc
_refine_ls_wR_factor_all 0.1370
_refine_ls_wR_factor_obs 0.0953
_reflns_number_observed 725
_reflns_number_total 1232
_reflns_observed_criterion >2sigma(I)
_cod_data_source_file ic0498687si20040505_023312.cif
_cod_data_source_block 2im_pink
_cod_depositor_comments
;
The following automatic conversions were performed:

'_refine_ls_weighting_scheme' value 'calc
w=1/[\s^2^(Fo^2^)+(0.0823P)^2^+2.7522P] where P=(Fo^2^+2Fc^2^)/3' was
changed to 'calc'. New tag '_refine_ls_weighting_details' was
created. The value of the new tag was set to
'w=1/[\s^2^(Fo^2^)+(0.0823P)^2^+2.7522P] where P=(Fo^2^+2Fc^2^)/3'.

Automatic conversion script
Id: cif_fix_values 3143 2015-03-26 13:38:13Z robertas 
;
_cod_original_cell_volume 2026.8
_cod_original_sg_symbol_H-M 'P 3 1 c'
_cod_database_code 4311307

loop_
_symmetry_equiv_pos_as_xyz
'x, y, z'
'-y, x-y, z'
'-x+y, -x, z'
'-y, -x, z+1/2'
'x, x-y, z+1/2'
'-x+y, y, z+1/2'

loop_
_atom_site_aniso_label
_atom_site_aniso_U_11
_atom_site_aniso_U_22
_atom_site_aniso_U_33
_atom_site_aniso_U_23
_atom_site_aniso_U_13
_atom_site_aniso_U_12
FeA 0.031(2) 0.031(2) 0.032(3) 0.000 0.000 0.0153(8)
N1A 0.041(11) 0.040(10) 0.039(10) 0.000(8) 0.001(8) 0.014(9)
N4A 0.035(10) 0.038(10) 0.061(9) -0.004(7) -0.014(8) 0.016(8)
N7A 0.026(7) 0.045(9) 0.023(7) -0.011(6) -0.004(6) 0.022(7)
NA 0.037(9) 0.037(9) 0.004(11) 0.000 0.000 0.018(5)
FeB 0.031(2) 0.031(2) 0.032(2) 0.000 0.000 0.0153(8)
N1B 0.029(9) 0.023(8) 0.021(7) 0.001(6) 0.001(6) 0.012(7)
N4B 0.049(10) 0.036(9) 0.029(6) -0.006(6) 0.001(6) 0.023(8)
N7B 0.047(10) 0.044(9) 0.029(7) -0.005(6) 0.000(7) 0.029(7)
NB 0.039(11) 0.039(11) 0.049(17) 0.000 0.000 0.019(6)
WA 0.042(7) 0.042(7) 0.068(12) 0.000 0.000 0.021(4)
WB 0.052(9) 0.052(9) 0.095(17) 0.000 0.000 0.026(4)

loop_
_atom_site_label
_atom_site_type_symbol
_atom_site_fract_x
_atom_site_fract_y
_atom_site_fract_z
_atom_site_U_iso_or_equiv
_atom_site_thermal_displace_type
_atom_site_occupancy
_atom_site_calc_flag
_atom_site_refinement_flags
_atom_site_disorder_group
FeA Fe 0.0000 1.0000 0.39438(12) 0.0309(11) Uani 1 d S .
N1A N -0.0030(18) 0.8367(16) 0.4653(8) 0.043(4) Uani 1 d . .
C2A C -0.0348(17) 0.7965(16) 0.5304(8) 0.033(4) Uiso 1 d . .
H2A H -0.0970(17) 0.8068(16) 0.5590(8) 0.040 Uiso 1 calc R .
C3A C 0.0546(15) 0.7303(16) 0.5466(9) 0.044(4) Uiso 1 d . .
H3A H 0.0565(15) 0.6913(16) 0.5885(9) 0.053 Uiso 1 calc R .
N4A N 0.1234(18) 0.7354(19) 0.4971(9) 0.046(4) Uani 1 d . .
H4A H 0.1819(18) 0.7049(19) 0.4935(9) 0.055 Uiso 0.33 calc PR .
C5A C 0.0883(14) 0.7983(15) 0.4498(6) 0.028(4) Uiso 1 d . .
C6A C 0.1509(21) 0.8385(21) 0.3777(10) 0.035(5) Uiso 1 d . .
H6A H 0.2018(21) 0.7983(21) 0.3602(10) 0.042 Uiso 1 calc R .
N7A N 0.1350(15) 0.9232(16) 0.3423(7) 0.030(4) Uani 1 d . .
C8A C 0.1936(21) 0.9652(21) 0.2757(8) 0.043(5) Uiso 1 d . .
H8A1 H 0.2459(21) 0.9182(21) 0.2638(8) 0.051 Uiso 1 calc R .
H8A2 H 0.2583(21) 1.0662(21) 0.2748(8) 0.051 Uiso 1 calc R .
C9A C 0.0716(17) 0.9254(17) 0.2223(8) 0.031(4) Uiso 1 d . .
H9A1 H 0.1104(17) 0.9526(17) 0.1766(8) 0.038 Uiso 1 calc R .
H9A2 H 0.0065(17) 0.8244(17) 0.2228(8) 0.038 Uiso 1 calc R .
NA N 0.0000 1.0000 0.2416(11) 0.026(6) Uani 1 d S .
FeB Fe 0.6667 0.3333 0.29930(14) 0.0311(11) Uani 1 d S .
N1B N 0.6663(15) 0.1733(13) 0.2305(7) 0.025(3) Uani 1 d . .
C2B C 0.6933(19) 0.1493(18) 0.1628(9) 0.045(5) Uiso 1 d . .
H2B H 0.7545(19) 0.2221(18) 0.1340(9) 0.054 Uiso 1 calc R .
C3B C 0.6298(14) 0.0250(15) 0.1444(8) 0.036(4) Uiso 1 d . .
H3B H 0.6341(14) -0.0101(15) 0.1017(8) 0.044 Uiso 1 calc R .
N4B N 0.5442(18) -0.0586(18) 0.2047(7) 0.037(4) Uani 1 d . .
H4B H 0.4899(18) -0.1486(18) 0.2074(7) 0.045 Uiso 0.33 calc PR .
C5B C 0.5710(15) 0.0392(16) 0.2547(7) 0.034(4) Uiso 1 d . .
C6B C 0.5113(20) 0.0170(22) 0.3176(10) 0.032(4) Uiso 1 d . .
H6B H 0.4567(20) -0.0731(22) 0.3358(10) 0.038 Uiso 1 calc R .
N7B N 0.5354(19) 0.1298(18) 0.3510(7) 0.037(4) Uani 1 d . .
C8B C 0.4737(18) 0.0994(19) 0.4226(8) 0.037(5) Uiso 1 d . .
H8B1 H 0.3989(18) 0.1222(19) 0.4256(8) 0.044 Uiso 1 calc R .
H8B2 H 0.4338(18) -0.0001(19) 0.4329(8) 0.044 Uiso 1 calc R .
C9B C 0.5832(19) 0.1828(21) 0.4711(9) 0.044(5) Uiso 1 d . .
H9B1 H 0.5408(19) 0.1756(21) 0.5155(9) 0.053 Uiso 1 calc R .
H9B2 H 0.6461(19) 0.1446(21) 0.4752(9) 0.053 Uiso 1 calc R .
NB N 0.6667 0.3333 0.4516(15) 0.042(8) Uani 1 d S .
WA O 0.3333 0.6667 0.4635(14) 0.051(6) Uani 1 d S .
HWA H 0.2594 0.7000 0.4703(14) 0.061 Uiso 0.67 d PR .
WB O 0.3333 0.6667 0.2192(15) 0.066(8) Uani 1 d S .
HWB H 0.4000 -0.2237 0.2215(15) 0.080 Uiso 0.67 d PR .

loop_
_atom_type_symbol
_atom_type_description
_atom_type_scat_dispersion_real
_atom_type_scat_dispersion_imag
_atom_type_scat_source
C C 0.0033 0.0016 'International Tables Vol C Tables 4.2.6.8 and 6.1.1.4'
N N 0.0061 0.0033 'International Tables Vol C Tables 4.2.6.8 and 6.1.1.4'
O O 0.0106 0.0060 'International Tables Vol C Tables 4.2.6.8 and 6.1.1.4'
H H 0.0000 0.0000 'International Tables Vol C Tables 4.2.6.8 and 6.1.1.4'
Fe Fe 0.3463 0.8444 'International Tables Vol C Tables 4.2.6.8 and 6.1.1.4'

loop_
_geom_angle_atom_site_label_1
_geom_angle_atom_site_label_2
_geom_angle_atom_site_label_3
_geom_angle
_geom_angle_site_symmetry_1
_geom_angle_site_symmetry_3
_geom_angle_publ_flag
N1A FeA N1A 86.0(6) 3_465 2_675 ?
N1A FeA N1A 86.0(6) 3_465 . ?
N1A FeA N1A 86.0(6) 2_675 . ?
N1A FeA N7A 74.7(6) 3_465 3_465 ?
N1A FeA N7A 159.6(6) 2_675 3_465 ?
N1A FeA N7A 98.9(6) . 3_465 ?
N1A FeA N7A 159.6(6) 3_465 . ?
N1A FeA N7A 98.9(6) 2_675 . ?
N1A FeA N7A 74.7(6) . . ?
N7A FeA N7A 101.4(5) 3_465 . ?
N1A FeA N7A 98.9(6) 3_465 2_675 ?
N1A FeA N7A 74.7(6) 2_675 2_675 ?
N1A FeA N7A 159.6(6) . 2_675 ?
N7A FeA N7A 101.4(5) 3_465 2_675 ?
N7A FeA N7A 101.4(4) . 2_675 ?
C5A N1A C2A 103.5(14) . . ?
C5A N1A FeA 113.9(12) . . ?
C2A N1A FeA 138.3(12) . . ?
N1A C2A C3A 103.4(15) . . ?
N4A C3A C2A 110.3(15) . . ?
N4A C3A C5A 39.7(10) . . ?
C2A C3A C5A 70.5(10) . . ?
C3A N4A C5A 104.4(15) . . ?
N4A C5A N1A 118.5(15) . . ?
N4A C5A C6A 126.1(16) . . ?
N1A C5A C6A 115.3(15) . . ?
N4A C5A C3A 35.9(9) . . ?
N1A C5A C3A 82.6(11) . . ?
C6A C5A C3A 161.9(13) . . ?
N7A C6A C5A 121.4(19) . . ?
C6A N7A C8A 123.1(16) . . ?
C6A N7A FeA 112.7(14) . . ?
C8A N7A FeA 124.2(11) . . ?
N7A C8A C9A 109.6(15) . . ?
NA C9A C8A 107.2(14) . . ?
C9A NA C9A 113.3(9) . 3_465 ?
C9A NA C9A 113.3(9) . 2_675 ?
C9A NA C9A 113.3(9) 3_465 2_675 ?
N1B FeB N1B 86.7(5) . 3_665 ?
N1B FeB N1B 86.7(5) . 2_655 ?
N1B FeB N1B 86.7(5) 3_665 2_655 ?
N1B FeB N7B 99.5(6) . 2_655 ?
N1B FeB N7B 159.9(6) 3_665 2_655 ?
N1B FeB N7B 74.7(5) 2_655 2_655 ?
N1B FeB N7B 74.7(5) . . ?
N1B FeB N7B 99.5(6) 3_665 . ?
N1B FeB N7B 159.9(6) 2_655 . ?
N7B FeB N7B 100.6(5) 2_655 . ?
N1B FeB N7B 159.9(6) . 3_665 ?
N1B FeB N7B 74.7(5) 3_665 3_665 ?
N1B FeB N7B 99.5(6) 2_655 3_665 ?
N7B FeB N7B 100.6(5) 2_655 3_665 ?
N7B FeB N7B 100.6(5) . 3_665 ?
C5B N1B C2B 103.9(13) . . ?
C5B N1B FeB 109.4(10) . . ?
C2B N1B FeB 143.4(11) . . ?
C3B C2B N1B 115.1(17) . . ?
C2B C3B N4B 106.3(15) . . ?
C5B N4B C3B 105.1(13) . . ?
N1B C5B C6B 122.5(15) . . ?
N1B C5B N4B 109.7(13) . . ?
C6B C5B N4B 127.7(16) . . ?
N7B C6B C5B 115.7(18) . . ?
C6B N7B C8B 113.5(15) . . ?
C6B N7B FeB 116.7(12) . . ?
C8B N7B FeB 129.8(11) . . ?
C9B C8B N7B 109.3(15) . . ?
NB C9B C8B 113.0(17) . . ?
C9B NB C9B 113.6(11) . 3_665 ?
C9B NB C9B 113.6(11) . 2_655 ?
C9B NB C9B 113.6(11) 3_665 2_655 ?

loop_
_geom_bond_atom_site_label_1
_geom_bond_atom_site_label_2
_geom_bond_distance
_geom_bond_site_symmetry_2
_geom_bond_publ_flag
FeA N1A 2.249(15) 3_465 ?
FeA N1A 2.25(2) 2_675 ?
FeA N1A 2.249(15) . ?
FeA N7A 2.273(15) 3_465 ?
FeA N7A 2.273(15) . ?
FeA N7A 2.273(15) 2_675 ?
N1A C5A 1.30(2) . ?
N1A C2A 1.34(2) . ?
C2A C3A 1.51(2) . ?
C3A N4A 1.21(2) . ?
C3A C5A 2.00(2) . ?
N4A C5A 1.32(2) . ?
C5A C6A 1.53(3) . ?
C6A N7A 1.24(2) . ?
N7A C8A 1.42(2) . ?
C8A C9A 1.57(2) . ?
C9A NA 1.44(2) . ?
NA C9A 1.44(2) 3_465 ?
NA C9A 1.44(2) 2_675 ?
FeB N1B 2.207(13) . ?
FeB N1B 2.207(13) 3_665 ?
FeB N1B 2.207(13) 2_655 ?
FeB N7B 2.20(2) 2_655 ?
FeB N7B 2.20(2) . ?
FeB N7B 2.20(2) 3_665 ?
N1B C5B 1.39(2) . ?
N1B C2B 1.41(2) . ?
C2B C3B 1.23(2) . ?
C3B N4B 1.50(2) . ?
N4B C5B 1.37(2) . ?
C5B C6B 1.36(3) . ?
C6B N7B 1.30(2) . ?
N7B C8B 1.52(2) . ?
C8B C9B 1.44(3) . ?
C9B NB 1.48(2) . ?
NB C9B 1.48(2) 3_665 ?
NB C9B 1.48(2) 2_655 ?
